data_2001930
loop_
_publ_author_name
'Hums, E.'
'Burzlaff, H.'
'Rothammel, W.'

_publ_section_title
;
 Structure of MoAs~2~O~7~: corrigendum and addendum
;
_journal_issue 3
_journal_name_full 'Acta Crystallographica Section C'
_journal_page_first 641
_journal_page_last 642
_journal_paper_doi 10.1107/S0108270192008096
_journal_volume 49
_journal_year 1993
_chemical_formula_sum 'As2 Mo O7'
_chemical_formula_weight 358
_space_group_IT_number 14
_space_group_name_Hall '-P 2yn'
_space_group_name_H-M_alt 'P 1 21/n 1'
_symmetry_cell_setting monoclinic
_symmetry_space_group_name_Hall '-P 2yn'
_symmetry_space_group_name_H-M 'P 1 21/n 1'
_atom_type_scat_source
;
International Tables for X-ray Crystallography (1974, Vol.IV)
;
_cell_angle_alpha 90
_cell_angle_beta 100.070(10)
_cell_angle_gamma 90
_cell_formula_units_Z 4
_cell_length_a 16.140(10)
_cell_length_b 4.550(3)
_cell_length_c 7.788(5)
_cell_measurement_reflns_used 51
_cell_measurement_temperature 293.00(10)
_cell_measurement_theta_max 12.7
_cell_measurement_theta_min 6.5
_cell_volume 563
_computing_structure_solution
;
SIR88 (Burla et al., 1989). All other computations performed with a
version of CRYSTAN88 (ATARI, 1989) adapted to a PC 386
;
_database_code_amcsd 0010284
_diffrn_measurement_device 'Modified PW 1100'
_diffrn_measurement_method \w/2\q
_diffrn_radiation_type 'Mo K\a~1~'
_diffrn_radiation_wavelength 0.70926
_diffrn_reflns_av_R_equivalents 0.031
_diffrn_reflns_limit_h_max 18
_diffrn_reflns_limit_h_min -18
_diffrn_reflns_limit_k_max 5
_diffrn_reflns_limit_k_min -5
_diffrn_reflns_limit_l_max 1
_diffrn_reflns_limit_l_min -8
_diffrn_reflns_number 2237
_diffrn_reflns_theta_max 24.0
_diffrn_standards_decay_% 0.99-1.03
_diffrn_standards_interval_time 120
_diffrn_standards_number 4
_exptl_absorpt_coefficient_mu 13.901
_exptl_absorpt_correction_T_max 0.909
_exptl_absorpt_correction_T_min 0.546
_exptl_absorpt_correction_type analytical
_exptl_crystal_colour 'honey coloured'
_exptl_crystal_density_diffrn 4.220
_exptl_crystal_description Needle
_exptl_crystal_F_000 656
_exptl_crystal_size_max 0.32
_exptl_crystal_size_mid 0.048
_exptl_crystal_size_min 0.008
_refine_diff_density_max 1.24
_refine_diff_density_min -1.13
_refine_ls_extinction_coef 48E1(4)
_refine_ls_extinction_method 'Larson (1970)'
_refine_ls_goodness_of_fit_obs 2.0
_refine_ls_number_parameters 92
_refine_ls_number_reflns 888
_refine_ls_R_factor_obs 0.033
_refine_ls_shift/esd_max <0.01
_refine_ls_structure_factor_coef F
_refine_ls_weighting_details 'w = 1/\s(F)'
_refine_ls_weighting_scheme calc
_refine_ls_wR_factor_obs 0.021
_reflns_number_observed 888
_reflns_number_total 888
_cod_data_source_file se1012.cif
_cod_data_source_block se1012_structure_1_of_1
_cod_depositor_comments
;
The following automatic conversions were performed:

'_refine_ls_weighting_scheme' value '1/\s(F)' was changed to 'calc'.
New tag '_refine_ls_weighting_details' was created. The value of the
new tag was set to 'w = 1/\s(F)'.

Automatic conversion script
Id: cif_fix_values 3143 2015-03-26 13:38:13Z robertas 
;
_cod_original_formula_sum 'As2 Mo1 O7'
_cod_database_code 2001930
_amcsd_formula_title MoAs2O7

loop_
_space_group_symop_id
_space_group_symop_operation_xyz
1 x,y,z
2 -x+1/2,y+1/2,-z+1/2
3 -x,-y,-z
4 x+1/2,-y+1/2,z+1/2

loop_
_atom_site_label
_atom_site_fract_x
_atom_site_fract_y
_atom_site_fract_z
_atom_site_U_iso_or_equiv
Mo .09911(4) 0.00050(10) .15991(8) .0097
As1 .05763(4) .46060(10) .82515(9) .0092
As2 .21193(4) .57570(10) .61560(10) .0118
O1 .1260(3) .2582(9) .9669(6) .0121
O2 .1051(3) .5870(10) .6647(6) .0141
O3 .1251(3) .2200(10) .3338(6) .0168
O4 .0252(3) .7602(9) .9266(6) .0092
O5 .9755(3) .2600(10) .7284(6) .0127
O6 .1837(3) .7840(10) .1638(7) .0183
O7 .2369(3) .2070(10) .6758(6) .0180

loop_
_cod_related_entry_id
_cod_related_entry_database
_cod_related_entry_code
1 AMCSD 0010284
